data_7009175
loop_
_publ_author_name
'Atkinson, Ian M.'
'Chartres, Jy D.'
'Everett, Grover W.'
'Ji, Xue-Kui'
'Lindoy, Leonard F.'
'Matthews, Owen A.'
'Meehan, George V.'
'Skelton, Brian W.'
'Wei, Gang'
'White, Allan H.'

_publ_section_title
;
 Macrocyclic ligand design. Interaction of selected transition and
 post-transition metal ions with a new N2O2-donor macrocycle
 incorporating a pyridylmethyl pendant arm
;
_journal_issue 7
_journal_name_full 'Journal of the Chemical Society, Dalton Transactions'
_journal_page_first 1191
_journal_paper_doi 10.1039/a909102e
_journal_year 2000
_chemical_formula_sum 'C35 H41 Ag N4 O5'
_chemical_formula_weight 705.6
_space_group_IT_number 14
_symmetry_cell_setting monoclinic
_symmetry_space_group_name_Hall '-P 2ybc'
_symmetry_space_group_name_H-M 'P 1 21/c 1'
_cell_angle_alpha 90.00000
_cell_angle_beta 90.221(2)
_cell_angle_gamma 90.00000
_cell_formula_units_Z 4
_cell_length_a 18.303(2)
_cell_length_b 11.1770(10)
_cell_length_c 15.940(2)
_cell_measurement_reflns_used 5036
_cell_measurement_temperature 153
_cell_measurement_theta_max 28
_cell_measurement_theta_min 2
_cell_volume 3260.9(6)
_computing_cell_refinement 'Siemens SAINT (Siemens, 1995)'
_computing_data_collection 'Siemens SMART (Siemens, 1995)'
_computing_data_reduction xtal
_computing_molecular_graphics xtal
_computing_publication_material 'xtal BONDLA CIFIO'
_computing_structure_refinement 'xtal CRYLSQ'
_computing_structure_solution xtal
_diffrn_ambient_temperature 153
_diffrn_measurement_device_type
;
Bruker SMART CCD diffractometer
;
_diffrn_measurement_method '\w scans'
_diffrn_radiation_detector 'CCD area detector'
_diffrn_radiation_monochromator graphite
_diffrn_radiation_source 'sealed tube'
_diffrn_radiation_type 'Mo K\a'
_diffrn_radiation_wavelength .71073
_diffrn_reflns_av_R_equivalents .069
_diffrn_reflns_av_sigmaI/netI .151
_diffrn_reflns_limit_h_max 24
_diffrn_reflns_limit_h_min -24
_diffrn_reflns_limit_k_max 15
_diffrn_reflns_limit_k_min 0
_diffrn_reflns_limit_l_max 21
_diffrn_reflns_limit_l_min 0
_diffrn_reflns_number 36819
_diffrn_reflns_theta_max 28.89
_diffrn_reflns_theta_min 1.11
_diffrn_standards_decay_% 0
_exptl_absorpt_coefficient_mu .666
_exptl_absorpt_correction_T_max .875
_exptl_absorpt_correction_T_min .651
_exptl_absorpt_correction_type multi-scan
_exptl_absorpt_process_details
;
 SADABS; Sheldrick, 1996
;
_exptl_crystal_colour colourless
_exptl_crystal_density_diffrn 1.437
_exptl_crystal_description leaf
_exptl_crystal_F_000 1464
_exptl_crystal_size_max .25
_exptl_crystal_size_mid .09
_exptl_crystal_size_min .025
_refine_diff_density_max 1.111
_refine_diff_density_min -.707
_refine_ls_extinction_coef .00000
_refine_ls_extinction_method none
_refine_ls_goodness_of_fit_all 1.363
_refine_ls_goodness_of_fit_ref 1.224
_refine_ls_hydrogen_treatment noref
_refine_ls_matrix_type full
_refine_ls_number_constraints 0
_refine_ls_number_parameters 459
_refine_ls_number_reflns 4869
_refine_ls_number_restraints 0
_refine_ls_R_factor_all .106
_refine_ls_R_factor_gt .049
_refine_ls_shift/su_max .056
_refine_ls_shift/su_mean .001
_refine_ls_structure_factor_coef F
_refine_ls_weighting_scheme calc
_refine_ls_wR_factor_all .068
_refine_ls_wR_factor_ref .046
_reflns_d_resolution_high .736
_reflns_d_resolution_low 18.229
_reflns_Friedel_coverage 0
_reflns_limit_h_max 24
_reflns_limit_h_min 0
_reflns_limit_k_max 15
_reflns_limit_k_min 0
_reflns_limit_l_max 21
_reflns_limit_l_min -21
_reflns_number_gt 4869
_reflns_number_total 8120
_reflns_threshold_expression 'F    > 4.00 sig(F   )'
_cod_data_source_file a909102e.txt
_cod_data_source_block ll200
_cod_original_sg_symbol_Hall -p_2ybc
_cod_original_sg_symbol_H-M P_1_21/c_1
_cod_original_formula_sum 'C35 H41 Ag1 N4 O5'
_cod_database_code 7009175

loop_
_symmetry_equiv_pos_as_xyz
+x,+y,+z
-x,1/2+y,1/2-z
-x,-y,-z
+x,1/2-y,1/2+z

loop_
_atom_site_label
_atom_site_fract_x
_atom_site_fract_y
_atom_site_fract_z
_atom_site_U_iso_or_equiv
_atom_site_adp_type
_atom_site_calc_flag
_atom_site_calc_attached_atom
_atom_site_occupancy
_atom_site_disorder_assembly
_atom_site_disorder_group
Ag .873205(18) .95464(3) .63004(2) .03214(17) Uani ? ? 1.00000 ? ?
N0 .74677(18) .8852(3) .6472(2) .029(2) Uani ? ? 1.00000 ? ?
C0 .7536(2) .8147(4) .7248(3) .032(2) Uani ? ? 1.00000 ? ?
N01 .87451(19) .8938(3) .7586(2) .032(2) Uani ? ? 1.00000 ? ?
C02 .8083(2) .8620(4) .7880(3) .031(2) Uani ? ? 1.00000 ? ?
C03 .7930(2) .8639(4) .8728(3) .033(2) Uani ? ? 1.00000 ? ?
C04 .8467(3) .8948(4) .9300(3) .037(3) Uani ? ? 1.00000 ? ?
C05 .9152(3) .9227(4) .9003(3) .036(3) Uani ? ? 1.00000 ? ?
C06 .9269(2) .9240(4) .8148(3) .036(3) Uani ? ? 1.00000 ? ?
C1 .7247(2) .8046(4) .5779(3) .033(2) Uani ? ? 1.00000 ? ?
C11 .7183(2) .8620(4) .4923(2) .030(2) Uani ? ? 1.00000 ? ?
C12 .6503(2) .8746(4) .4547(3) .036(3) Uani ? ? 1.00000 ? ?
C13 .6406(2) .9187(4) .3738(3) .035(3) Uani ? ? 1.00000 ? ?
C131 .5652(3) .9249(5) .3310(3) .047(3) Uani ? ? 1.00000 ? ?
C132 .5091(5) .9650(16) .4006(7) .074(9) Uani ? ? .593(16) ? ?
C133 .5639(8) 1.004(2) .2613(9) .097(13) Uani ? ? .593(16) ? ?
C134 .5425(6) .7960(13) .3080(11) .092(11) Uani ? ? .593(16) ? ?
C132A .5034(8) .872(2) .3772(10) .063(11) Uani ? ? .407(16) ? ?
C133A .5438(12) 1.0613(15) .316(2) .12(2) Uani ? ? .407(16) ? ?
C134A .5680(8) .863(2) .2435(11) .070(12) Uani ? ? .407(16) ? ?
C14 .7030(2) .9535(4) .3310(3) .037(2) Uani ? ? 1.00000 ? ?
C15 .7720(2) .9403(4) .3660(3) .035(2) Uani ? ? 1.00000 ? ?
C16 .7804(2) .8928(4) .4455(2) .030(2) Uani ? ? 1.00000 ? ?
C1' .6916(2) .9819(4) .6570(3) .035(3) Uani ? ? 1.00000 ? ?
C11' .7082(2) 1.0703(4) .7264(3) .032(3) Uani ? ? 1.00000 ? ?
C12' .6702(2) 1.0658(4) .8016(3) .038(3) Uani ? ? 1.00000 ? ?
C13' .6832(3) 1.1440(5) .8687(3) .046(3) Uani ? ? 1.00000 ? ?
C131' .6408(3) 1.1346(6) .9514(3) .058(4) Uani ? ? 1.00000 ? ?
C132' .6570(6) 1.0222(10) .9937(5) .096(8) Uani ? ? .779(10) ? ?
C133' .5569(4) 1.1403(10) .9307(5) .080(6) Uani ? ? .779(10) ? ?
C134' .6552(5) 1.2425(9) 1.0096(5) .083(6) Uani ? ? .779(10) ? ?
C132'A .7052(13) 1.103(3) 1.0264(14) .060(17) Uani ? ? .221(10) ? ?
C133'A .5946(19) 1.002(3) .9571(18) .08(2) Uani ? ? .221(10) ? ?
C134'A .5964(18) 1.223(3) .9702(18) .08(2) Uani ? ? .221(10) ? ?
C14' .7360(3) 1.2301(5) .8563(3) .050(3) Uani ? ? 1.00000 ? ?
C15' .7738(3) 1.2401(5) .7812(3) .048(3) Uani ? ? 1.00000 ? ?
C16' .7602(2) 1.1599(4) .7165(3) .037(3) Uani ? ? 1.00000 ? ?
O2 .84718(14) .8654(3) .48088(16) .0316(16) Uani ? ? 1.00000 ? ?
C3 .9114(2) .9130(4) .4411(3) .036(3) Uani ? ? 1.00000 ? ?
O2' .79431(16) 1.1630(3) .63954(18) .0399(19) Uani ? ? 1.00000 ? ?
C3' .8589(3) 1.2351(4) .6298(3) .046(3) Uani ? ? 1.00000 ? ?
N31 .89578(18) 1.0835(3) .5309(2) .033(2) Uani ? ? 1.00000 ? ?
C32 .9166(2) 1.0460(5) .4544(3) .036(2) Uani ? ? 1.00000 ? ?
C33 .9392(2) 1.1257(5) .3933(3) .044(3) Uani ? ? 1.00000 ? ?
C34 .9390(3) 1.2464(5) .4112(3) .056(4) Uani ? ? 1.00000 ? ?
C33' .9129(3) 1.2861(5) .4875(3) .051(3) Uani ? ? 1.00000 ? ?
C32' .8906(2) 1.2017(4) .5467(3) .039(3) Uani ? ? 1.00000 ? ?
N1 .8939(6) .5741(10) .6655(8) .051(4) Uiso ? ? .50000 ? ?
N1' .8831(5) .5393(8) .6630(5) .021(2) Uiso ? ? .50000 ? ?
O01 .8206(2) .5445(4) .6529(2) .066(3) Uani ? ? 1.00000 ? ?
O02 .9265(6) .5879(10) .6075(7) .088(3) Uiso ? ? .50000 ? ?
O02' .9295(3) .5349(6) .6017(4) .0290(15) Uiso ? ? .50000 ? ?
O03 .9247(4) .5883(6) .7324(4) .0456(17) Uiso ? ? .50000 ? ?
O03' .9040(4) .5146(7) .7317(5) .059(2) Uiso ? ? .50000 ? ?
H0a .70710 .81214 .75175 .04200 Uiso ? ? 1.00000 ? ?
H0b .76799 .73568 .71064 .04200 Uiso ? ? 1.00000 ? ?
H03 .74383 .84746 .89178 .04300 Uiso ? ? 1.00000 ? ?
H04 .83665 .89385 .98905 .04500 Uiso ? ? 1.00000 ? ?
H05 .95475 .94192 .93857 .04400 Uiso ? ? 1.00000 ? ?
H06 .97454 .94638 .79367 .04300 Uiso ? ? 1.00000 ? ?
H1a .75951 .74180 .57405 .04200 Uiso ? ? 1.00000 ? ?
H1b .67808 .77079 .59164 .04200 Uiso ? ? 1.00000 ? ?
H12 .60763 .85208 .48712 .04200 Uiso ? ? 1.00000 ? ?
H132a .46285 .97081 .37487 .10700 Uiso ? ? .593(16) ? ?
H132b .50642 .89552 .43970 .10700 Uiso ? ? .593(16) ? ?
H132c .52468 1.02984 .42727 .10700 Uiso ? ? .593(16) ? ?
H133a .51525 1.01504 .24005 .14200 Uiso ? ? .593(16) ? ?
H133b .57666 1.08842 .28338 .14200 Uiso ? ? .593(16) ? ?
H133c .59657 .98778 .22050 .14200 Uiso ? ? .593(16) ? ?
H134a .49427 .79827 .28484 .16300 Uiso ? ? .593(16) ? ?
H134b .57489 .77062 .26213 .16300 Uiso ? ? .593(16) ? ?
H134c .54669 .74577 .35208 .16300 Uiso ? ? .593(16) ? ?
H132Aa .45818 .89161 .34954 .06600 Uiso ? ? .407(16) ? ?
H132Ab .50788 .78768 .37982 .06600 Uiso ? ? .407(16) ? ?
H132Ac .50128 .90325 .43310 .06600 Uiso ? ? .407(16) ? ?
H133Aa .49498 1.06248 .29182 .11000 Uiso ? ? .407(16) ? ?
H133Ab .54042 1.10013 .36979 .11000 Uiso ? ? .407(16) ? ?
H133Ac .57646 1.09799 .28190 .11000 Uiso ? ? .407(16) ? ?
H134Aa .52756 .87654 .21247 .07200 Uiso ? ? .407(16) ? ?
H134Ab .61082 .90282 .21263 .07200 Uiso ? ? .407(16) ? ?
H134Ac .58182 .78307 .24869 .07200 Uiso ? ? .407(16) ? ?
H14 .69849 .98754 .27635 .04700 Uiso ? ? 1.00000 ? ?
H15 .81441 .96369 .33486 .04300 Uiso ? ? 1.00000 ? ?
H1'a .68872 1.02463 .60508 .04000 Uiso ? ? 1.00000 ? ?
H1'b .64534 .94409 .66653 .04000 Uiso ? ? 1.00000 ? ?
H12' .63253 1.00367 .80825 .04900 Uiso ? ? 1.00000 ? ?
H132'a .63094 1.01298 1.04438 .11400 Uiso ? ? .779(10) ? ?
H132'b .64589 .95429 .95798 .11400 Uiso ? ? .779(10) ? ?
H132'c .70886 1.01686 1.00644 .11400 Uiso ? ? .779(10) ? ?
H133'a .52864 1.13258 .98079 .11200 Uiso ? ? .779(10) ? ?
H133'b .54429 1.21202 .90291 .11200 Uiso ? ? .779(10) ? ?
H133'c .54254 1.07388 .89394 .11200 Uiso ? ? .779(10) ? ?
H134'a .62629 1.23949 1.05790 .10300 Uiso ? ? .779(10) ? ?
H134'b .70574 1.24543 1.02453 .10300 Uiso ? ? .779(10) ? ?
H134'c .64396 1.31514 .97898 .10300 Uiso ? ? .779(10) ? ?
H132'Aa .68264 1.08069 1.07840 .08800 Uiso ? ? .221(10) ? ?
H132'Ab .72294 1.00963 1.00897 .08800 Uiso ? ? .221(10) ? ?
H132'Ac .74377 1.14179 1.02660 .08800 Uiso ? ? .221(10) ? ?
H133'Aa .56986 .99992 1.01064 .05700 Uiso ? ? .221(10) ? ?
H133'Ab .56429 .99264 .91367 .05700 Uiso ? ? .221(10) ? ?
H133'Ac .63144 .93856 .95970 .05700 Uiso ? ? .221(10) ? ?
H134'Aa .57214 1.19802 1.01619 .10300 Uiso ? ? .221(10) ? ?
H134'Ab .61636 1.28598 .96081 .10300 Uiso ? ? .221(10) ? ?
H134'Ac .55788 1.20352 .92030 .10300 Uiso ? ? .221(10) ? ?
H14' .74636 1.28592 .90085 .06200 Uiso ? ? 1.00000 ? ?
H15' .81037 1.30293 .77269 .05800 Uiso ? ? 1.00000 ? ?
H3a .95423 .87423 .46411 .04700 Uiso ? ? 1.00000 ? ?
H3b .90990 .89552 .38233 .04700 Uiso ? ? 1.00000 ? ?
H3'a .84777 1.31904 .63266 .05800 Uiso ? ? 1.00000 ? ?
H3'b .89376 1.21895 .67476 .05800 Uiso ? ? 1.00000 ? ?
H33 .95462 1.09581 .33886 .05700 Uiso ? ? 1.00000 ? ?
H34 .95759 1.30308 .37042 .06800 Uiso ? ? 1.00000 ? ?
H33' .90979 1.37081 .49996 .06700 Uiso ? ? 1.00000 ? ?

loop_
_atom_site_aniso_label
_atom_site_aniso_U_11
_atom_site_aniso_U_22
_atom_site_aniso_U_33
_atom_site_aniso_U_12
_atom_site_aniso_U_13
_atom_site_aniso_U_23
Ag .02891(17) .0413(2) .02622(16) -.00512(18) -.00134(12) .00235(19)
N0 .0263(19) .034(2) .0259(18) -.0024(16) -.0034(15) -.0041(16)
C0 .031(2) .037(3) .028(2) -.004(2) .0018(19) -.000(2)
N01 .029(2) .039(2) .029(2) -.0019(17) -.0030(16) .0008(17)
C02 .031(2) .029(2) .032(2) .0013(19) .001(2) .0011(19)
C03 .034(3) .035(3) .030(2) -.005(2) .002(2) .003(2)
C04 .045(3) .039(3) .027(2) -.001(2) .001(2) .001(2)
C05 .042(3) .038(3) .029(2) -.005(2) -.010(2) .0009(19)
C06 .032(2) .041(3) .036(2) -.003(2) -.001(2) .003(2)
C1 .029(2) .039(3) .031(2) -.006(2) -.0005(19) -.005(2)
C11 .031(2) .033(3) .027(2) -.004(2) .0006(19) -.0092(19)
C12 .029(2) .045(3) .032(2) -.006(2) .001(2) -.012(2)
C13 .027(3) .041(3) .036(2) .0022(18) -.002(2) -.011(2)
C131 .029(3) .064(4) .049(3) .006(2) -.010(2) -.013(3)
C132 .040(6) .107(14) .073(8) .022(7) -.008(5) .010(8)
C133 .060(8) .14(2) .086(10) .002(9) -.039(7) .047(10)
C134 .055(7) .088(10) .132(15) .001(7) -.046(9) -.046(9)
C132A .043(9) .083(15) .063(10) -.002(9) -.013(7) .005(10)
C133A .062(13) .031(11) .26(4) .007(8) -.09(2) .018(13)
C134A .038(8) .110(17) .062(11) .003(9) -.025(8) -.029(11)
C14 .037(3) .044(3) .031(2) .004(2) -.0095(19) -.002(2)
C15 .031(2) .044(3) .031(2) -.008(2) .0004(18) -.003(2)
C16 .026(2) .037(3) .028(2) -.004(2) -.0039(19) -.005(2)
C1' .025(2) .049(3) .030(2) -.002(2) -.0034(18) -.002(2)
C11' .024(2) .039(3) .033(2) .0067(19) -.0070(18) -.006(2)
C12' .027(2) .050(3) .038(3) .002(2) -.006(2) -.007(2)
C13' .034(3) .062(4) .042(3) .008(2) -.009(2) -.014(3)
C131' .045(3) .085(5) .042(3) .001(3) .000(3) -.024(3)
C132' .110(10) .133(10) .044(5) .032(8) .033(6) .002(6)
C133' .046(5) .140(9) .055(5) .002(5) .007(4) -.040(5)
C134' .064(6) .126(8) .057(5) -.002(5) -.004(4) -.051(5)
C132'A .037(14) .12(3) .026(12) -.007(14) -.010(10) -.004(13)
C133'A .07(2) .14(3) .048(17) .00(2) .018(16) .027(17)
C134'A .08(3) .10(3) .052(19) .01(2) .032(19) -.000(17)
C14' .043(3) .057(4) .049(3) .007(3) -.012(2) -.023(3)
C15' .040(3) .046(3) .057(3) .001(2) -.007(3) -.013(3)
C16' .031(3) .041(3) .040(3) .008(2) -.005(2) -.006(2)
O2 .0217(15) .0448(19) .0281(15) -.0040(13) -.0004(12) .0009(14)
C3 .027(2) .054(3) .029(2) -.004(2) -.001(2) .001(2)
O2' .0365(18) .040(2) .0429(18) -.0036(15) -.0030(15) -.0037(15)
C3' .042(3) .041(3) .057(3) -.008(2) -.005(3) -.001(3)
N31 .026(2) .038(2) .035(2) -.0063(15) -.0034(16) .0027(16)
C32 .021(2) .056(3) .030(2) -.005(2) -.0063(17) .010(3)
C33 .036(3) .061(4) .035(3) -.011(2) -.007(2) .013(2)
C34 .048(3) .073(4) .048(3) -.020(3) -.016(3) .031(3)
C33' .044(3) .050(3) .059(3) -.014(2) -.017(3) .021(3)
C32' .028(2) .046(3) .045(3) -.007(2) -.012(2) .010(2)
O01 .052(2) .075(3) .071(3) .009(2) .014(2) .003(2)

loop_
_atom_type_symbol
_atom_type_description
_atom_type_oxidation_number
_atom_type_number_in_cell
_atom_type_scat_dispersion_real
_atom_type_scat_dispersion_imag
_atom_type_scat_source
C ? 0 140 .002 .002 'Int Tables Vol IV Tables 2.2B and 2.3.1'
H ? 0 164 0 0 'Int Tables Vol IV Tables 2.2B and 2.3.1'
N ? 0 16 .004 .003 'Int Tables Vol IV Tables 2.2B and 2.3.1'
O ? 0 20 .008 .006 'Int Tables Vol IV Tables 2.2B and 2.3.1'
Ag ? 0 4 -1.085 1.101 'Int Tables Vol IV Tables 2.2B and 2.3.1'

loop_
_diffrn_attenuator_code
_diffrn_attenuator_scale
? ?

loop_
_geom_angle_atom_site_label_1
_geom_angle_atom_site_label_2
_geom_angle_atom_site_label_3
_geom_angle_site_symmetry_1
_geom_angle_site_symmetry_2
_geom_angle_site_symmetry_3
_geom_angle
_geom_angle_publ_flag
N0 Ag N01 . . . 78.56(12) ?
N0 Ag O2 . . . 79.22(9) ?
N0 Ag O2' . . . 76.47(10) ?
N0 Ag N31 . . . 118.10(12) ?
N01 Ag O2 . . . 137.94(12) ?
N01 Ag O2' . . . 102.64(11) ?
N01 Ag N31 . . . 153.52(13) ?
O2 Ag O2' . . . 106.22(9) ?
O2 Ag N31 . . . 68.16(11) ?
O2' Ag N31 . . . 65.19(11) ?
Ag N0 C0 . . . 100.7(2) ?
Ag N0 C1 . . . 111.3(2) ?
Ag N0 C1' . . . 114.9(2) ?
C0 N0 C1 . . . 108.9(3) ?
C0 N0 C1' . . . 110.9(3) ?
C1 N0 C1' . . . 109.6(3) ?
N0 C0 C02 . . . 115.2(3) ?
N0 C0 H0a . . . 108.7(4) ?
N0 C0 H0b . . . 108.7(4) ?
C02 C0 H0a . . . 107.4(4) ?
C02 C0 H0b . . . 107.5(4) ?
H0a C0 H0b . . . 109.2(4) ?
Ag N01 C02 . . . 113.9(3) ?
Ag N01 C06 . . . 123.7(3) ?
C02 N01 C06 . . . 118.2(3) ?
C0 C02 N01 . . . 117.0(3) ?
C0 C02 C03 . . . 121.4(4) ?
N01 C02 C03 . . . 121.4(4) ?
C02 C03 C04 . . . 120.1(4) ?
C02 C03 H03 . . . 119.7(4) ?
C04 C03 H03 . . . 120.1(4) ?
C03 C04 C05 . . . 118.4(4) ?
C03 C04 H04 . . . 120.3(4) ?
C05 C04 H04 . . . 121.2(4) ?
C04 C05 C06 . . . 119.1(4) ?
C04 C05 H05 . . . 120.8(4) ?
C06 C05 H05 . . . 120.1(4) ?
N01 C06 C05 . . . 122.6(4) ?
N01 C06 H06 . . . 118.2(4) ?
C05 C06 H06 . . . 119.2(4) ?
N0 C1 C11 . . . 115.8(3) ?
N0 C1 H1a . . . 108.4(4) ?
N0 C1 H1b . . . 108.1(4) ?
C11 C1 H1a . . . 107.7(4) ?
C11 C1 H1b . . . 107.9(4) ?
H1a C1 H1b . . . 108.7(4) ?
C1 C11 C12 . . . 119.9(4) ?
C1 C11 C16 . . . 121.6(4) ?
C12 C11 C16 . . . 118.2(4) ?
C11 C12 C13 . . . 123.2(4) ?
C11 C12 H12 . . . 117.8(4) ?
C13 C12 H12 . . . 119.0(4) ?
C12 C13 C131 . . . 122.6(4) ?
C12 C13 C14 . . . 116.9(4) ?
C131 C13 C14 . . . 120.5(4) ?
C13 C131 C132 . . . 106.6(5) ?
C13 C131 C133 . . . 112.7(7) ?
C13 C131 C134 . . . 107.7(6) ?
C13 C131 C132A . . . 116.6(7) ?
C13 C131 C133A . . . 109.2(10) ?
C13 C131 C134A . . . 110.2(6) ?
C132 C131 C133 . . . 111.3(9) ?
C132 C131 C134 . . . 104.9(9) ?
C132 C131 C132A . . . 42.4(10) ?
C132 C131 C133A . . . 71.1(14) ?
C132 C131 C134A . . . 141.1(8) ?
C133 C131 C134 . . . 113.2(10) ?
C133 C131 C132A . . . 129.0(9) ?
C133 C131 C133A . . . 44.0(16) ?
C133 C131 C134A . . . 65.1(11) ?
C134 C131 C132A . . . 62.5(10) ?
C134 C131 C133A . . . 142.4(12) ?
C134 C131 C134A . . . 51.8(10) ?
C132A C131 C133A . . . 105.7(13) ?
C132A C131 C134A . . . 107.2(10) ?
C133A C131 C134A . . . 107.4(16) ?
C131 C132 C132A . . . 63.7(10) ?
C131 C132 C133A . . . 54.8(8) ?
C131 C132 H132a . . . 107.4(10) ?
C131 C132 H132b . . . 104.6(12) ?
C131 C132 H132c . . . 111.1(10) ?
C131 C132 H132Aa . . . 82.3(7) ?
C131 C132 H132Ac . . . 107.5(13) ?
C132A C132 C133A . . . 109.4(15) ?
C132A C132 H132a . . . 80.5(13) ?
C132A C132 H132b . . . 58.4(13) ?
C132A C132 H132c . . . 163.1(16) ?
C132A C132 H132Aa . . . 40.4(9) ?
C132A C132 H132Ac . . . 56.3(13) ?
C133A C132 H132a . . . 87.2(12) ?
C133A C132 H132b . . . 158.6(13) ?
C133A C132 H132c . . . 76.3(13) ?
C133A C132 H132Aa . . . 97.9(11) ?
C133A C132 H132Ac . . . 162.2(15) ?
H132a C132 H132b . . . 106.3(13) ?
H132a C132 H132c . . . 116.1(17) ?
H132a C132 H132Aa . . . 40.2(6) ?
H132a C132 H132Ac . . . 99.4(12) ?
H132b C132 H132c . . . 110.8(12) ?
H132b C132 H132Aa . . . 83.1(10) ?
H132b C132 H132Ac . . . 6.85(14) ?
H132c C132 H132Aa . . . 156.3(14) ?
H132c C132 H132Ac . . . 114.5(13) ?
H132Aa C132 H132Ac . . . 77.6(10) ?
C131 C133 C133A . . . 76.0(16) ?
C131 C133 C134A . . . 61.5(11) ?
C131 C133 H133a . . . 111.4(14) ?
C131 C133 H133b . . . 107.4(12) ?
C131 C133 H133c . . . 115.1(17) ?
C131 C133 H133Ac . . . 110.6(11) ?
C133A C133 C134A . . . 134(2) ?
C133A C133 H133a . . . 84.1(18) ?
C133A C133 H133b . . . 45.8(13) ?
C133A C133 H133c . . . 152(2) ?
C133A C133 H133Ac . . . 47.2(13) ?
C134A C133 H133a . . . 96.0(15) ?
C134A C133 H133b . . . 161.2(14) ?
C134A C133 H133c . . . 69.0(14) ?
C134A C133 H133Ac . . . 163.8(13) ?
H133a C133 H133b . . . 102.5(18) ?
H133a C133 H133c . . . 112.8(15) ?
H133a C133 H133Ac . . . 100.1(17) ?
H133b C133 H133c . . . 106.5(16) ?
H133b C133 H133Ac . . . 3.29(11) ?
H133c C133 H133Ac . . . 105.5(16) ?
C131 C134 C132A . . . 56.6(9) ?
C131 C134 C134A . . . 64.7(11) ?
C131 C134 H134a . . . 108.3(11) ?
C131 C134 H134b . . . 106.5(11) ?
C131 C134 H134c . . . 112.0(14) ?
C131 C134 H132Ab . . . 89.4(9) ?
C131 C134 H134Ac . . . 98.0(9) ?
C132A C134 C134A . . . 113.2(15) ?
C132A C134 H134a . . . 80.4(10) ?
C132A C134 H134b . . . 163.0(15) ?
C132A C134 H134c . . . 80.0(13) ?
C132A C134 H132Ab . . . 37.1(9) ?
C132A C134 H134Ac . . . 153.8(14) ?
C134A C134 H134a . . . 90.7(14) ?
C134A C134 H134b . . . 52.1(11) ?
C134A C134 H134c . . . 154.9(14) ?
C134A C134 H132Ab . . . 150.3(15) ?
C134A C134 H134Ac . . . 42.2(10) ?
H134a C134 H134b . . . 106.1(16) ?
H134a C134 H134c . . . 113.1(14) ?
H134a C134 H132Ab . . . 83.7(9) ?
H134a C134 H134Ac . . . 104.7(15) ?
H134b C134 H134c . . . 110.5(13) ?
H134b C134 H132Ab . . . 157.0(14) ?
H134b C134 H134Ac . . . 10.0(2) ?
H134c C134 H132Ab . . . 46.9(8) ?
H134c C134 H134Ac . . . 119.4(13) ?
H132Ab C134 H134Ac . . . 166.3(13) ?
C131 C132A C132 . . . 73.9(12) ?
C131 C132A C134 . . . 60.8(8) ?
C131 C132A H132a . . . 94.7(13) ?
C131 C132A H132b . . . 110.0(14) ?
C131 C132A H132Aa . . . 109.9(15) ?
C131 C132A H132Ab . . . 110.8(14) ?
C131 C132A H132Ac . . . 110.6(15) ?
C132 C132A C134 . . . 134.6(16) ?
C132 C132A H132a . . . 44.2(9) ?
C132 C132A H132b . . . 55.3(12) ?
C132 C132A H132Aa . . . 91.2(17) ?
C132 C132A H132Ab . . . 155.5(19) ?
C132 C132A H132Ac . . . 49.4(12) ?
C134 C132A H132a . . . 133.3(14) ?
C134 C132A H132b . . . 142.6(16) ?
C134 C132A H132Aa . . . 101.3(14) ?
C134 C132A H132Ab . . . 56.8(11) ?
C134 C132A H132Ac . . . 150.8(16) ?
H132a C132A H132b . . . 81.0(13) ?
H132a C132A H132Aa . . . 47.1(9) ?
H132a C132A H132Ab . . . 151.0(15) ?
H132a C132A H132Ac . . . 72.5(13) ?
H132b C132A H132Aa . . . 115.3(16) ?
H132b C132A H132Ab . . . 101.9(17) ?
H132b C132A H132Ac . . . 8.53(16) ?
H132Aa C132A H132Ab . . . 108.7(18) ?
H132Aa C132A H132Ac . . . 107.7(16) ?
H132Ab C132A H132Ac . . . 109.0(18) ?
C131 C133A C132 . . . 54.2(10) ?
C131 C133A C133 . . . 60.1(13) ?
C131 C133A H133a . . . 82.5(11) ?
C131 C133A H133b . . . 105.1(18) ?
C131 C133A H133Aa . . . 107.4(15) ?
C131 C133A H133Ab . . . 108(3) ?
C131 C133A H133Ac . . . 111.2(19) ?
C132 C133A C133 . . . 110.3(16) ?
C132 C133A H133a . . . 106.6(12) ?
C132 C133A H133b . . . 154(2) ?
C132 C133A H133Aa . . . 88.7(17) ?
C132 C133A H133Ab . . . 65.5(19) ?
C132 C133A H133Ac . . . 159(2) ?
C133 C133A H133a . . . 42.5(14) ?
C133 C133A H133b . . . 60(2) ?
C133 C133A H133Aa . . . 90(3) ?
C133 C133A H133Ab . . . 162(3) ?
C133 C133A H133Ac . . . 65(2) ?
H133a C133A H133b . . . 83(3) ?
H133a C133A H133Aa . . . 48.0(15) ?
H133a C133A H133Ab . . . 154(2) ?
H133a C133A H133Ac . . . 84(3) ?
H133b C133A H133Aa . . . 114(4) ?
H133b C133A H133Ab . . . 115(2) ?
H133b C133A H133Ac . . . 6.2(2) ?
H133Aa C133A H133Ab . . . 106(2) ?
H133Aa C133A H133Ac . . . 112(4) ?
H133Ab C133A H133Ac . . . 112(2) ?
C131 C134A C133 . . . 53.4(9) ?
C131 C134A C134 . . . 63.5(10) ?
C131 C134A H134b . . . 100.6(13) ?
C131 C134A H134Aa . . . 112.7(15) ?
C131 C134A H134Ab . . . 105.2(14) ?
C131 C134A H134Ac . . . 111.0(15) ?
C133 C134A C134 . . . 113.1(15) ?
C133 C134A H134b . . . 153.6(17) ?
C133 C134A H134Aa . . . 83.7(15) ?
C133 C134A H134Ab . . . 72.1(13) ?
C133 C134A H134Ac . . . 160.0(17) ?
C134 C134A H134b . . . 46.0(10) ?
C134 C134A H134Aa . . . 103.1(15) ?
C134 C134A H134Ab . . . 150.1(16) ?
C134 C134A H134Ac . . . 59.9(12) ?
H134b C134A H134Aa . . . 114.1(19) ?
H134b C134A H134Ab . . . 117.2(16) ?
H134b C134A H134Ac . . . 14.0(3) ?
H134Aa C134A H134Ab . . . 106.7(18) ?
H134Aa C134A H134Ac . . . 116(2) ?
H134Ab C134A H134Ac . . . 104.5(15) ?
C13 C14 C15 . . . 121.5(4) ?
C13 C14 H14 . . . 119.4(4) ?
C15 C14 H14 . . . 119.1(4) ?
C14 C15 C16 . . . 120.6(4) ?
C14 C15 H15 . . . 120.0(4) ?
C16 C15 H15 . . . 119.5(4) ?
C11 C16 C15 . . . 119.6(4) ?
C11 C16 O2 . . . 116.5(3) ?
C15 C16 O2 . . . 123.8(4) ?
N0 C1' C11' . . . 114.6(3) ?
N0 C1' H1'a . . . 107.9(4) ?
N0 C1' H1'b . . . 107.2(4) ?
C11' C1' H1'a . . . 108.5(4) ?
C11' C1' H1'b . . . 110.3(4) ?
H1'a C1' H1'b . . . 108.2(4) ?
C1' C11' C12' . . . 120.5(4) ?
C1' C11' C16' . . . 121.5(4) ?
C12' C11' C16' . . . 117.9(4) ?
C11' C12' C13' . . . 123.5(4) ?
C11' C12' H12' . . . 118.1(4) ?
C13' C12' H12' . . . 118.4(4) ?
C12' C13' C131' . . . 121.8(5) ?
C12' C13' C14' . . . 116.4(4) ?
C131' C13' C14' . . . 121.8(5) ?
C13' C131' C132' . . . 110.8(6) ?
C13' C131' C133' . . . 108.3(4) ?
C13' C131' C134' . . . 112.1(5) ?
C13' C131' C132'A . . . 105.4(8) ?
C13' C131' C133'A . . . 111.0(11) ?
C13' C131' C134'A . . . 117.3(14) ?
C132' C131' C133' . . . 109.2(7) ?
C132' C131' C134' . . . 111.2(6) ?
C132' C131' C132'A . . . 50.3(11) ?
C132' C131' C133'A . . . 47.7(12) ?
C132' C131' C134'A . . . 131.9(14) ?
C133' C131' C134' . . . 105.0(6) ?
C133' C131' C132'A . . . 145.6(9) ?
C133' C131' C133'A . . . 64.0(12) ?
C133' C131' C134'A . . . 54.0(15) ?
C134' C131' C132'A . . . 68.0(11) ?
C134' C131' C133'A . . . 136.7(11) ?
C134' C131' C134'A . . . 51.7(14) ?
C132'A C131' C133'A . . . 97.2(15) ?
C132'A C131' C134'A . . . 114.8(16) ?
C133'A C131' C134'A . . . 109.4(19) ?
C131' C132' C132'A . . . 74.6(13) ?
C131' C132' C133'A . . . 76.2(17) ?
C131' C132' H132'a . . . 112.8(10) ?
C131' C132' H132'b . . . 111.2(8) ?
C131' C132' H132'c . . . 110.3(10) ?
C131' C132' H132'Ab . . . 112.7(8) ?
C131' C132' H133'Ac . . . 113.1(7) ?
C132'A C132' C133'A . . . 148(2) ?
C132'A C132' H132'a . . . 94.2(12) ?
C132'A C132' H132'b . . . 151.2(15) ?
C132'A C132' H132'c . . . 48.1(13) ?
C132'A C132' H132'Ab . . . 51.2(12) ?
C132'A C132' H133'Ac . . . 163.2(15) ?
C133'A C132' H132'a . . . 85.4(16) ?
C133'A C132' H132'b . . . 54.7(17) ?
C133'A C132' H132'c . . . 160.0(18) ?
C133'A C132' H132'Ab . . . 157.4(18) ?
C133'A C132' H133'Ac . . . 46.4(17) ?
H132'a C132' H132'b . . . 108.1(11) ?
H132'a C132' H132'c . . . 108.1(9) ?
H132'a C132' H132'Ab . . . 108.3(8) ?
H132'a C132' H133'Ac . . . 96.1(9) ?
H132'b C132' H132'c . . . 106.1(11) ?
H132'b C132' H132'Ab . . . 103.2(10) ?
H132'b C132' H133'Ac . . . 13.05(19) ?
H132'c C132' H132'Ab . . . 3.07(15) ?
H132'c C132' H133'Ac . . . 115.7(10) ?
H132'Ab C132' H133'Ac . . . 112.7(9) ?
C131' C133' C133'A . . . 61.8(12) ?
C131' C133' C134'A . . . 53.1(15) ?
C131' C133' H133'a . . . 110.7(6) ?
C131' C133' H133'b . . . 111.8(8) ?
C131' C133' H133'c . . . 110.8(8) ?
C131' C133' H134'Ac . . . 93.7(8) ?
C133'A C133' C134'A . . . 106.7(19) ?
C133'A C133' H133'a . . . 86.2(12) ?
C133'A C133' H133'b . . . 164.2(12) ?
C133'A C133' H133'c . . . 65.1(12) ?
C133'A C133' H134'Ac . . . 155.2(14) ?
C134'A C133' H133'a . . . 87.9(14) ?
C134'A C133' H133'b . . . 76.4(15) ?
C134'A C133' H133'c . . . 162.2(16) ?
C134'A C133' H134'Ac . . . 54.5(15) ?
H133'a C133' H133'b . . . 109.6(9) ?
H133'a C133' H133'c . . . 106.5(9) ?
H133'a C133' H134'Ac . . . 107.0(10) ?
H133'b C133' H133'c . . . 107.3(7) ?
H133'b C133' H134'Ac . . . 22.0(3) ?
H133'c C133' H134'Ac . . . 127.4(9) ?
C131' C134' C132'A . . . 60.4(9) ?
C131' C134' C134'A . . . 54.8(16) ?
C131' C134' H134'a . . . 111.8(8) ?
C131' C134' H134'b . . . 109.8(8) ?
C131' C134' H134'c . . . 108.5(7) ?
C131' C134' H134'Ab . . . 79.7(5) ?
C132'A C134' C134'A . . . 110.6(18) ?
C132'A C134' H134'a . . . 97.7(10) ?
C132'A C134' H134'b . . . 60.5(10) ?
C132'A C134' H134'c . . . 153.4(10) ?
C132'A C134' H134'Ab . . . 139.7(10) ?
C134'A C134' H134'a . . . 85.4(15) ?
C134'A C134' H134'b . . . 162.3(16) ?
C134'A C134' H134'c . . . 73.5(16) ?
C134'A C134' H134'Ab . . . 38.7(15) ?
H134'a C134' H134'b . . . 110.2(8) ?
H134'a C134' H134'c . . . 109.0(9) ?
H134'a C134' H134'Ab . . . 102.7(8) ?
H134'b C134' H134'c . . . 107.5(9) ?
H134'b C134' H134'Ab . . . 138.1(9) ?
H134'c C134' H134'Ab . . . 35.1(3) ?
C131' C132'A C132' . . . 55.1(10) ?
C131' C132'A C134' . . . 51.7(8) ?
C131' C132'A H132'c . . . 91.2(16) ?
C131' C132'A H132'Aa . . . 111.1(19) ?
C131' C132'A H132'Ab . . . 102.4(16) ?
C131' C132'A H132'Ac . . . 119(2) ?
C132' C132'A C134' . . . 100.8(15) ?
C132' C132'A H132'c . . . 45.2(12) ?
C132' C132'A H132'Aa . . . 83(2) ?
C132' C132'A H132'Ab . . . 58.5(15) ?
C132' C132'A H132'Ac . . . 154(3) ?
C134' C132'A H132'c . . . 143(2) ?
C134' C132'A H132'Aa . . . 98(2) ?
C134' C132'A H132'Ab . . . 153.9(18) ?
C134' C132'A H132'Ac . . . 89(2) ?
H132'c C132'A H132'Aa . . . 93(3) ?
H132'c C132'A H132'Ab . . . 13.3(4) ?
H132'c C132'A H132'Ac . . . 116(3) ?
H132'Aa C132'A H132'Ab . . . 95(2) ?
H132'Aa C132'A H132'Ac . . . 120(3) ?
H132'Ab C132'A H132'Ac . . . 104(2) ?
C131' C133'A C132' . . . 56.0(14) ?
C131' C133'A C133' . . . 54.2(12) ?
C131' C133'A H132'b . . . 90(2) ?
C131' C133'A H133'Aa . . . 108(3) ?
C131' C133'A H133'Ab . . . 112(3) ?
C131' C133'A H133'Ac . . . 107(3) ?
C132' C133'A C133' . . . 108(2) ?
C132' C133'A H132'b . . . 47.0(14) ?
C132' C133'A H133'Aa . . . 91(2) ?
C132' C133'A H133'Ab . . . 156(3) ?
C132' C133'A H133'Ac . . . 60.2(18) ?
C133' C133'A H132'b . . . 142(3) ?
C133' C133'A H133'Aa . . . 93(2) ?
C133' C133'A H133'Ab . . . 71(2) ?
C133' C133'A H133'Ac . . . 158(3) ?
H132'b C133'A H133'Aa . . . 113(3) ?
H132'b C133'A H133'Ab . . . 119(3) ?
H132'b C133'A H133'Ac . . . 16.9(6) ?
H133'Aa C133'A H133'Ab . . . 113(4) ?
H133'Aa C133'A H133'Ac . . . 105(3) ?
H133'Ab C133'A H133'Ac . . . 112(3) ?
C131' C134'A C133' . . . 72.9(18) ?
C131' C134'A C134' . . . 73.6(18) ?
C131' C134'A H133'b . . . 100(2) ?
C131' C134'A H134'c . . . 101(2) ?
C131' C134'A H134'Aa . . . 105(3) ?
C131' C134'A H134'Ab . . . 109(3) ?
C131' C134'A H134'Ac . . . 95(2) ?
C133' C134'A C134' . . . 145(3) ?
C133' C134'A H133'b . . . 39.6(10) ?
C133' C134'A H134'c . . . 158(2) ?
C133' C134'A H134'Aa . . . 84(2) ?
C133' C134'A H134'Ab . . . 140(3) ?
C133' C134'A H134'Ac . . . 33.0(10) ?
C134' C134'A H133'b . . . 161(3) ?
C134' C134'A H134'c . . . 43.3(12) ?
C134' C134'A H134'Aa . . . 94(2) ?
C134' C134'A H134'Ab . . . 64(2) ?
C134' C134'A H134'Ac . . . 162(3) ?
H133'b C134'A H134'c . . . 124(2) ?
H133'b C134'A H134'Aa . . . 105(3) ?
H133'b C134'A H134'Ab . . . 104(3) ?
H133'b C134'A H134'Ac . . . 6.7(5) ?
H134'c C134'A H134'Aa . . . 118(3) ?
H134'c C134'A H134'Ab . . . 20.9(11) ?
H134'c C134'A H134'Ac . . . 130(3) ?
H134'Aa C134'A H134'Ab . . . 130(4) ?
H134'Aa C134'A H134'Ac . . . 102(3) ?
H134'Ab C134'A H134'Ac . . . 109(3) ?
C13' C14' C15' . . . 122.1(5) ?
C13' C14' H14' . . . 118.9(5) ?
C15' C14' H14' . . . 119.0(5) ?
C14' C15' C16' . . . 119.9(4) ?
C14' C15' H15' . . . 121.3(5) ?
C16' C15' H15' . . . 118.8(5) ?
C11' C16' C15' . . . 120.2(4) ?
C11' C16' O2' . . . 115.5(4) ?
C15' C16' O2' . . . 124.3(4) ?
Ag O2 C16 . . . 116.4(2) ?
Ag O2 C3 . . . 96.5(2) ?
C16 O2 C3 . . . 117.5(3) ?
O2 C3 C32 . . . 110.8(3) ?
O2 C3 H3a . . . 109.2(4) ?
O2 C3 H3b . . . 109.6(4) ?
C32 C3 H3a . . . 109.8(4) ?
C32 C3 H3b . . . 109.9(4) ?
H3a C3 H3b . . . 107.5(4) ?
Ag O2' C16' . . . 105.5(2) ?
Ag O2' C3' . . . 92.1(2) ?
C16' O2' C3' . . . 119.0(3) ?
O2' C3' C32' . . . 106.1(4) ?
O2' C3' H3'a . . . 111.6(4) ?
O2' C3' H3'b . . . 110.6(4) ?
C32' C3' H3'a . . . 111.6(4) ?
C32' C3' H3'b . . . 110.5(4) ?
H3'a C3' H3'b . . . 106.5(5) ?
Ag N31 C32 . . . 120.4(3) ?
Ag N31 C32' . . . 119.9(3) ?
C32 N31 C32' . . . 119.7(4) ?
C3 C32 N31 . . . 114.7(4) ?
C3 C32 C33 . . . 123.8(4) ?
N31 C32 C33 . . . 121.5(4) ?
C32 C33 C34 . . . 118.9(4) ?
C32 C33 H33 . . . 119.7(5) ?
C34 C33 H33 . . . 121.4(5) ?
C33 C34 C33' . . . 119.9(5) ?
C33 C34 H34 . . . 119.9(5) ?
C33' C34 H34 . . . 120.2(6) ?
C34 C33' C32' . . . 118.8(5) ?
C34 C33' H33' . . . 121.1(5) ?
C32' C33' H33' . . . 120.2(5) ?
C3' C32' N31 . . . 116.0(4) ?
C3' C32' C33' . . . 123.1(4) ?
N31 C32' C33' . . . 120.9(4) ?
N1' N1 O01 . . . 48.9(17) ?
N1' N1 O02 . . . 107(2) ?
N1' N1 O02' . . . 82(2) ?
N1' N1 O03 . . . 114(2) ?
N1' N1 O03' . . . 71.0(18) ?
O01 N1 O02 . . . 115.5(11) ?
O01 N1 O02' . . . 107.1(9) ?
O01 N1 O03 . . . 126.9(10) ?
O01 N1 O03' . . . 97.6(9) ?
O02 N1 O02' . . . 27.9(7) ?
O02 N1 O03 . . . 117.6(12) ?
O02 N1 O03' . . . 133.8(12) ?
O02' N1 O03 . . . 120.3(10) ?
O02' N1 O03' . . . 114.2(10) ?
O03 N1 O03' . . . 43.0(6) ?
N1 N1' O01 . . . 114(2) ?
N1 N1' O02 . . . 54.5(19) ?
N1 N1' O02' . . . 79(2) ?
N1 N1' O03 . . . 50.0(18) ?
N1 N1' O03' . . . 89(2) ?
O01 N1' O02 . . . 119.2(8) ?
O01 N1' O02' . . . 123.2(7) ?
O01 N1' O03 . . . 127.1(7) ?
O01 N1' O03' . . . 117.0(8) ?
O02 N1' O02' . . . 26.7(6) ?
O02 N1' O03 . . . 92.3(8) ?
O02 N1' O03' . . . 121.6(9) ?
O02' N1' O03 . . . 104.3(7) ?
O02' N1' O03' . . . 118.4(8) ?
O03 N1' O03' . . . 38.7(5) ?
N1 O01 N1' . . . 16.6(6) ?
N1 O02 N1' . . . 18.7(7) ?
N1 O02 O02' . . . 92.4(15) ?
N1 O02 O03 . . . 32.7(7) ?
N1' O02 O02' . . . 75.6(12) ?
N1' O02 O03 . . . 46.7(5) ?
O02' O02 O03 . . . 99.2(13) ?
N1 O02' N1' . . . 19.5(6) ?
N1 O02' O02 . . . 59.7(13) ?
N1' O02' O02 . . . 77.7(13) ?
N1 O03 N1' . . . 16.1(6) ?
N1 O03 O02 . . . 29.7(7) ?
N1 O03 O03' . . . 71.1(8) ?
N1' O03 O02 . . . 41.0(5) ?
N1' O03 O03' . . . 55.1(7) ?
O02 O03 O03' . . . 89.6(7) ?
N1 O03' N1' . . . 20.4(7) ?
N1 O03' O03 . . . 65.9(8) ?
N1' O03' O03 . . . 86.2(8) ?
C132 H132a C132A . . . 55.2(13) ?
C132 H132a H132Aa . . . 101.2(10) ?
C132A H132a H132Aa . . . 46.2(7) ?
C132 H132b C132A . . . 66.3(15) ?
C132 H132b H132Ac . . . 39.1(6) ?
C132A H132b H132Ac . . . 59.4(11) ?
C133 H133a C133A . . . 53.4(13) ?
C133 H133b C133A . . . 73.9(19) ?
C133 H133b H133Ac . . . 144.0(9) ?
C133A H133b H133Ac . . . 117.1(12) ?
C133 H133c H134Ab . . . 117.5(13) ?
C134 H134b C134A . . . 81.9(13) ?
C134 H134b H134Ac . . . 133.4(8) ?
C134A H134b H134Ac . . . 51.7(9) ?
C134 H134c H132Ab . . . 89.7(9) ?
C132 H132Aa C132A . . . 48.4(14) ?
C132 H132Aa H132a . . . 38.5(6) ?
C132A H132Aa H132a . . . 86.7(13) ?
C134 H132Ab C132A . . . 86.1(11) ?
C134 H132Ab H134c . . . 43.4(6) ?
C132A H132Ab H134c . . . 121.9(9) ?
C132 H132Ac C132A . . . 74.3(16) ?
C132 H132Ac H132b . . . 134.0(7) ?
C132A H132Ac H132b . . . 112.1(11) ?
C133 H133Ac C133A . . . 67.5(18) ?
C133 H133Ac H133b . . . 32.7(8) ?
C133A H133Ac H133b . . . 56.7(12) ?
C134A H134Ab H133c . . . 98.9(11) ?
C134 H134Ac C134A . . . 77.9(13) ?
C134 H134Ac H134b . . . 36.6(7) ?
C134A H134Ac H134b . . . 114.3(11) ?
C132' H132'b C133'A . . . 78(2) ?
C132' H132'b H133'Ac . . . 123.6(7) ?
C133'A H132'b H133'Ac . . . 64(2) ?
C132' H132'c C132'A . . . 86.7(15) ?
C132' H132'c H132'Ab . . . 165.9(7) ?
C132'A H132'c H132'Ab . . . 107.3(13) ?
C133' H133'b C134'A . . . 64.0(15) ?
C133' H133'b H134'Ac . . . 45.1(5) ?
C134'A H133'b H134'Ac . . . 19.2(14) ?
C134' H134'c C134'A . . . 63.3(14) ?
C134' H134'c H134'Ab . . . 88.2(5) ?
C134'A H134'c H134'Ab . . . 25.6(13) ?
C132' H132'Ab C132'A . . . 70.3(13) ?
C132' H132'Ab H132'c . . . 11.0(5) ?
C132'A H132'Ab H132'c . . . 59.4(12) ?
C132' H133'Ac C133'A . . . 73(2) ?
C132' H133'Ac H132'b . . . 43.4(5) ?
C133'A H133'Ac H132'b . . . 100(2) ?
C134' H134'Ab C134'A . . . 78(2) ?
C134' H134'Ab H134'c . . . 56.7(5) ?
C134'A H134'Ab H134'c . . . 134(2) ?
C133' H134'Ac C134'A . . . 92.5(19) ?
C133' H134'Ac H133'b . . . 113.0(6) ?
C134'A H134'Ac H133'b . . . 154.1(18) ?

loop_
_geom_bond_atom_site_label_1
_geom_bond_atom_site_label_2
_geom_bond_site_symmetry_1
_geom_bond_site_symmetry_2
_geom_bond_distance
_geom_bond_publ_flag
Ag N0 . . 2.457(3) ?
Ag N01 . . 2.160(3) ?
Ag O2 . . 2.621(3) ?
Ag O2' . . 2.745(3) ?
Ag N31 . . 2.179(4) ?
N0 C0 . . 1.472(5) ?
N0 C1 . . 1.480(5) ?
N0 C1' . . 1.488(5) ?
C0 C02 . . 1.512(6) ?
C0 H0a . . .955(4) ?
C0 H0b . . .949(4) ?
N01 C02 . . 1.349(5) ?
N01 C06 . . 1.351(6) ?
C02 C03 . . 1.382(6) ?
C03 C04 . . 1.383(6) ?
C03 H03 . . .968(4) ?
C04 C05 . . 1.376(6) ?
C04 H04 . . .960(4) ?
C05 C06 . . 1.381(6) ?
C05 H05 . . .969(4) ?
C06 H06 . . .969(4) ?
C1 C11 . . 1.512(6) ?
C1 H1a . . .951(4) ?
C1 H1b . . .959(4) ?
C11 C12 . . 1.387(6) ?
C11 C16 . . 1.405(6) ?
C12 C13 . . 1.392(6) ?
C12 H12 . . .971(4) ?
C13 C131 . . 1.538(6) ?
C13 C14 . . 1.389(6) ?
C131 C132 . . 1.580(13) ?
C131 C133 . . 1.423(18) ?
C131 C134 . . 1.543(15) ?
C131 C132A . . 1.475(17) ?
C131 C133A . . 1.593(19) ?
C131 C134A . . 1.56(2) ?
C132 C132A . . 1.11(3) ?
C132 C133A . . 1.84(3) ?
C132 H132a . . .942(10) ?
C132 H132b . . .996(16) ?
C132 H132c . . .887(16) ?
C132 H132Aa . . 1.483(13) ?
C132 H132Ac . . .874(16) ?
C133 C133A . . 1.14(4) ?
C133 C134A . . 1.61(3) ?
C133 H133a . . .959(14) ?
C133 H133b . . 1.03(2) ?
C133 H133c . . .904(15) ?
C133 H133Ac . . 1.12(2) ?
C134 C132A . . 1.57(2) ?
C134 C134A . . 1.35(2) ?
C134 H134a . . .957(13) ?
C134 H134b . . .984(15) ?
C134 H134c . . .902(16) ?
C134 H132Ab . . 1.314(16) ?
C134 H134Ac . . 1.199(16) ?
C132A H132a . . 1.33(2) ?
C132A H132b . . 1.032(17) ?
C132A H132Aa . . .962(15) ?
C132A H132Ab . . .95(2) ?
C132A H132Ac . . .958(17) ?
C133A H133a . . 1.41(3) ?
C133A H133b . . .85(3) ?
C133A H133Aa . . .97(3) ?
C133A H133Ab . . .97(4) ?
C133A H133Ac . . .91(3) ?
C134A H134b . . 1.08(2) ?
C134A H134Aa . . .902(16) ?
C134A H134Ab . . 1.030(17) ?
C134A H134Ac . . .93(2) ?
C14 C15 . . 1.386(6) ?
C14 H14 . . .954(4) ?
C15 C16 . . 1.381(6) ?
C15 H15 . . .960(4) ?
C16 O2 . . 1.379(5) ?
C1' C11' . . 1.513(6) ?
C1' H1'a . . .956(4) ?
C1' H1'b . . .959(4) ?
C11' C12' . . 1.389(6) ?
C11' C16' . . 1.391(6) ?
C12' C13' . . 1.401(7) ?
C12' H12' . . .984(4) ?
C13' C131' . . 1.536(7) ?
C13' C14' . . 1.378(7) ?
C131' C132' . . 1.456(13) ?
C131' C133' . . 1.571(9) ?
C131' C134' . . 1.544(11) ?
C131' C132'A . . 1.71(2) ?
C131' C133'A . . 1.70(4) ?
C131' C134'A . . 1.31(3) ?
C132' C132'A . . 1.37(3) ?
C132' C133'A . . 1.30(4) ?
C132' H132'a . . .946(9) ?
C132' H132'b . . .970(11) ?
C132' H132'c . . .972(12) ?
C132' H132'Ab . . 1.238(12) ?
C132' H133'Ac . . 1.176(11) ?
C133' C133'A . . 1.74(4) ?
C133' C134'A . . 1.33(3) ?
C133' H133'a . . .957(8) ?
C133' H133'b . . .944(10) ?
C133' H133'c . . .981(10) ?
C133' H134'Ac . . .726(11) ?
C134' C132'A . . 1.82(3) ?
C134' C134'A . . 1.26(3) ?
C134' H134'a . . .936(8) ?
C134' H134'b . . .955(9) ?
C134' H134'c . . .969(9) ?
C134' H134'Ab . . 1.158(9) ?
C132'A H132'c . . 1.02(3) ?
C132'A H132'Aa . . .96(2) ?
C132'A H132'Ab . . 1.13(3) ?
C132'A H132'Ac . . .83(3) ?
C133'A H132'b . . 1.08(4) ?
C133'A H133'Aa . . .97(3) ?
C133'A H133'Ab . . .89(3) ?
C133'A H133'Ac . . .98(4) ?
C134'A H133'b . . 1.44(3) ?
C134'A H134'c . . 1.36(3) ?
C134'A H134'Aa . . .90(3) ?
C134'A H134'Ab . . .81(3) ?
C134'A H134'Ac . . 1.08(3) ?
C14' C15' . . 1.390(7) ?
C14' H14' . . .964(5) ?
C15' C16' . . 1.388(7) ?
C15' H15' . . .979(5) ?
C16' O2' . . 1.380(5) ?
O2 C3 . . 1.440(5) ?
C3 C32 . . 1.504(7) ?
C3 H3a . . .967(4) ?
C3 H3b . . .957(4) ?
O2' C3' . . 1.439(6) ?
C3' C32' . . 1.495(7) ?
C3' H3'a . . .961(5) ?
C3' H3'b . . .975(5) ?
N31 C32 . . 1.346(5) ?
N31 C32' . . 1.349(6) ?
C32 C33 . . 1.384(7) ?
C33 C34 . . 1.379(8) ?
C33 H33 . . .973(5) ?
C34 C33' . . 1.381(8) ?
C34 H34 . . .970(6) ?
C33' C32' . . 1.397(7) ?
C33' H33' . . .969(5) ?
N1 N1' . . .439(14) ?
N1 O01 . . 1.396(12) ?
N1 O02 . . 1.112(16) ?
N1 O02' . . 1.287(13) ?
N1 O03 . . 1.215(14) ?
N1 O03' . . 1.259(14) ?
N1' O01 . . 1.156(9) ?
N1' O02 . . 1.308(14) ?
N1' O02' . . 1.297(10) ?
N1' O03 . . 1.449(11) ?
N1' O03' . . 1.191(11) ?
O02 O02' . . .602(13) ?
O02 O03 . . 1.991(13) ?
O03 O03' . . .908(11) ?
H132a H132Aa . . .97656(7) ?
H132b H132Ac . . .165248(11) ?
H133b H133Ac . . .109593(9) ?
H133c H134Ab . . .99285(8) ?
H134b H134Ac . . .28558(2) ?
H134c H132Ab . . .96018(7) ?
H132'b H133'Ac . . .31885(3) ?
H132'c H132'Ab . . .27293(3) ?
H133'b H134'Ac . . .38367(3) ?
H134'c H134'Ab . . .66646(5) ?

loop_
_geom_contact_atom_site_label_1
_geom_contact_atom_site_label_2
_geom_contact_distance
_geom_contact_site_symmetry_1
_geom_contact_site_symmetry_2
_geom_contact_publ_flag
Ag C0 3.090(4) . . ?
Ag C02 2.974(4) . . ?
Ag C06 3.119(4) . . ?
Ag C1 3.298(4) . . ?
Ag C11 3.726(4) . . ?
Ag C16 3.461(4) . . ?
Ag C1' 3.367(4) . . ?
Ag C11' 3.631(4) . . ?
Ag C16' 3.386(5) . . ?
Ag C3 3.129(4) . . ?
Ag C3' 3.146(5) . . ?
Ag C32 3.087(4) . . ?
Ag C33 3.569(5) . '3 776' ?
Ag C32' 3.082(5) . . ?
Ag H0b 3.3716(4) . . ?
Ag H06 3.1959(4) . . ?
Ag H1a 3.2821(4) . . ?
Ag H1'a 3.4873(5) . . ?
Ag H3a 3.1675(4) . . ?
Ag H3'b 3.0618(4) . . ?
Ag H33 3.2377(5) . '3 776' ?
N0 N01 2.932(5) . . ?
N0 C02 2.519(5) . . ?
N0 C11 2.535(5) . . ?
N0 C11' 2.525(5) . . ?
N0 H0a 1.995(3) . . ?
N0 H0b 1.990(3) . . ?
N0 H1a 1.996(3) . . ?
N0 H1b 1.998(3) . . ?
N0 H1'a 2.001(3) . . ?
N0 H1'b 1.995(3) . . ?
C0 N01 2.442(5) . . ?
C0 C03 2.524(6) . . ?
C0 C1 2.402(6) . . ?
C0 C1' 2.438(6) . . ?
C0 C11' 2.975(6) . . ?
C0 H03 2.693(4) . . ?
C0 H1a 2.540(4) . . ?
C0 H1b 2.576(4) . . ?
C0 H1'b 2.621(4) . . ?
N01 C03 2.382(5) . . ?
N01 C04 2.780(5) . . ?
N01 C05 2.397(5) . . ?
N01 H06 2.000(3) . . ?
C02 C04 2.396(6) . . ?
C02 C05 2.732(6) . . ?
C02 C06 2.317(6) . . ?
C02 H0a 2.016(4) . . ?
C02 H0b 2.013(4) . . ?
C02 H03 2.042(4) . . ?
C03 C05 2.371(6) . . ?
C03 C06 2.708(6) . . ?
C03 H0a 2.550(4) . . ?
C03 H04 2.043(4) . . ?
C04 C06 2.377(6) . . ?
C04 H03 2.047(5) . . ?
C04 H05 2.050(5) . . ?
C05 H04 2.046(4) . . ?
C05 H06 2.038(4) . . ?
C06 H05 2.046(4) . . ?
C1 C12 2.510(6) . . ?
C1 C16 2.546(6) . . ?
C1 C1' 2.426(6) . . ?
C1 O2 2.812(5) . . ?
C1 H0b 2.384(4) . . ?
C1 H12 2.635(4) . . ?
C1 H1'a 2.582(4) . . ?
C1 H1'b 2.559(4) . . ?
C11 C13 2.444(6) . . ?
C11 C14 2.781(6) . . ?
C11 C15 2.408(6) . . ?
C11 C1' 2.989(6) . . ?
C11 O2 2.367(5) . . ?
C11 H1a 2.016(4) . . ?
C11 H1b 2.024(4) . . ?
C11 H12 2.030(4) . . ?
C11 H1'a 2.614(4) . . ?
C12 C131 2.570(6) . . ?
C12 C132 2.903(12) . . ?
C12 C132A 2.954(15) . . ?
C12 C14 2.370(6) . . ?
C12 C15 2.743(6) . . ?
C12 C16 2.395(6) . . ?
C12 H1b 2.522(4) . . ?
C12 H132b 2.654(4) . . ?
C13 C132 2.500(11) . . ?
C13 C133 2.466(16) . . ?
C13 C134 2.487(14) . . ?
C13 C132A 2.565(15) . . ?
C13 C133A 2.55(2) . . ?
C13 C134A 2.539(18) . . ?
C13 C15 2.421(6) . . ?
C13 C16 2.814(6) . . ?
C13 H12 2.047(4) . . ?
C13 H132b 2.687(4) . . ?
C13 H132c 2.604(4) . . ?
C13 H133b 2.651(4) . . ?
C13 H133c 2.683(4) . . ?
C13 H134c 2.609(4) . . ?
C13 H134Ab 2.630(4) . . ?
C13 H14 2.035(4) . . ?
C131 C14 2.543(6) . . ?
C131 H132a 2.067(5) . . ?
C131 H132b 2.069(5) . . ?
C131 H132c 2.071(5) . . ?
C131 H133a 1.986(5) . . ?
C131 H133b 1.991(5) . . ?
C131 H133c 1.983(5) . . ?
C131 H134a 2.054(5) . . ?
C131 H134b 2.052(5) . . ?
C131 H134c 2.058(5) . . ?
C131 H132Aa 2.016(5) . . ?
C131 H132Ab 2.016(5) . . ?
C131 H132Ac 2.022(5) . . ?
C131 H133Aa 2.098(5) . . ?
C131 H133Ab 2.104(5) . . ?
C131 H133Ac 2.098(5) . . ?
C131 H134Aa 2.080(5) . . ?
C131 H134Ab 2.081(5) . . ?
C131 H134Ac 2.080(5) . . ?
C131 H14 2.687(5) . . ?
C132 C133 2.481(19) . . ?
C132 C134 2.48(2) . . ?
C132 C134A 2.96(2) . . ?
C132 H12 2.593(13) . . ?
C132 H133a 2.623(12) . . ?
C132 H133b 2.635(13) . . ?
C132 H134a 2.636(15) . . ?
C132 H134c 2.661(17) . . ?
C132 H132Ab 2.009(18) . . ?
C132 H133Aa 2.064(14) . . ?
C132 H133Ab 1.690(17) . . ?
C133 C134 2.48(3) . . ?
C133 C132A 2.62(2) . . ?
C133 C14 2.832(15) . . ?
C133 H132a 2.621(14) . . ?
C133 H134a 2.66(2) . . ?
C133 H134b 2.62(2) . . ?
C133 H133Aa 1.502(16) . . ?
C133 H133Ab 2.081(17) . . ?
C133 H134Aa 1.76(2) . . ?
C133 H134Ab 1.622(18) . . ?
C133 H134Ac 2.50(2) . . ?
C133 H14 2.481(14) . . ?
C134 C133A 2.97(2) . . ?
C134 H132a 2.663(14) . . ?
C134 H132b 2.468(16) . . ?
C134 H132Aa 1.993(13) . . ?
C134 H132Ac 2.448(16) . . ?
C134 H134Aa 1.789(17) . . ?
C134 H134Ab 2.305(15) . . ?
C132A C133A 2.45(3) . . ?
C132A C134A 2.44(2) . . ?
C132A H12 2.595(15) . . ?
C132A H132c 1.97(2) . . ?
C132A H134a 1.695(18) . . ?
C132A H134b 2.525(17) . . ?
C132A H134c 1.67(2) . . ?
C132A H133Aa 2.53(2) . . ?
C132A H133Ab 2.64(2) . . ?
C132A H134Aa 2.665(16) . . ?
C132A H134Ac 2.695(17) . . ?
C133A C134A 2.54(3) . . ?
C133A H132a 2.03(3) . . ?
C133A H132c 1.85(4) . . ?
C133A H133c 1.98(3) . . ?
C133A H132Aa 2.52(2) . . ?
C133A H132Ac 2.69(3) . . ?
C133A H134Aa 2.66(3) . . ?
C134A H133a 1.96(2) . . ?
C134A H133b 2.61(2) . . ?
C134A H133c 1.54(2) . . ?
C134A H134a 1.668(17) . . ?
C134A H134c 2.20(2) . . ?
C134A H132Aa 2.650(16) . . ?
C134A H132Ab 2.579(18) . . ?
C14 C16 2.404(6) . . ?
C14 H133c 2.649(4) . . ?
C14 H134Ab 2.589(4) . . ?
C14 H15 2.042(4) . . ?
C15 O2 2.435(5) . . ?
C15 C3 2.831(6) . . ?
C15 H14 2.029(4) . . ?
C15 H3b 2.586(4) . . ?
C16 C3 2.410(6) . . ?
C16 H1a 2.683(4) . . ?
C16 H15 2.033(4) . . ?
C16 H3b 2.579(4) . . ?
C1' C12' 2.520(6) . . ?
C1' C16' 2.535(6) . . ?
C1' O2' 2.777(5) . . ?
C1' H0a 2.441(4) . . ?
C1' H1b 2.591(4) . . ?
C1' H12' 2.658(4) . . ?
C11' C13' 2.458(6) . . ?
C11' C14' 2.780(7) . . ?
C11' C15' 2.409(6) . . ?
C11' O2' 2.344(5) . . ?
C11' H1'a 2.030(4) . . ?
C11' H1'b 2.053(4) . . ?
C11' H12' 2.047(4) . . ?
C12' C131' 2.568(7) . . ?
C12' C133'A 2.93(3) . . ?
C12' C14' 2.361(7) . . ?
C12' C15' 2.740(7) . . ?
C12' C16' 2.382(6) . . ?
C12' H1'b 2.585(4) . . ?
C13' C132' 2.462(11) . . ?
C13' C133' 2.518(9) . . ?
C13' C134' 2.555(9) . . ?
C13' C132'A 2.59(2) . . ?
C13' C133'A 2.67(3) . . ?
C13' C134'A 2.44(3) . . ?
C13' C15' 2.422(7) . . ?
C13' C16' 2.815(6) . . ?
C13' H12' 2.060(5) . . ?
C13' H132'b 2.646(5) . . ?
C13' H132'c 2.656(5) . . ?
C13' H134'c 2.697(5) . . ?
C13' H134'Ab 2.487(5) . . ?
C13' H134'Ac 2.529(5) . . ?
C13' H14' 2.027(5) . . ?
C131' C14' 2.547(7) . . ?
C131' H132'a 2.020(6) . . ?
C131' H132'b 2.020(7) . . ?
C131' H132'c 2.011(6) . . ?
C131' H133'a 2.108(5) . . ?
C131' H133'b 2.111(6) . . ?
C131' H133'c 2.127(5) . . ?
C131' H134'a 2.081(6) . . ?
C131' H134'b 2.072(6) . . ?
C131' H134'c 2.066(7) . . ?
C131' H132'Aa 2.244(5) . . ?
C131' H132'Ab 2.245(6) . . ?
C131' H132'Ac 2.231(5) . . ?
C131' H133'Aa 2.203(6) . . ?
C131' H133'Ab 2.199(6) . . ?
C131' H133'Ac 2.202(7) . . ?
C131' H134'Aa 1.778(6) . . ?
C131' H134'Ab 1.757(7) . . ?
C131' H134'Ac 1.772(6) . . ?
C131' H14' 2.693(6) . . ?
C132' C133' 2.468(14) . . ?
C132' C134' 2.476(15) . . ?
C132' C134'A 2.53(4) . . ?
C132' H133'a 2.661(12) . . ?
C132' H133'c 2.688(11) . . ?
C132' H134'a 2.696(11) . . ?
C132' H134'b 2.694(11) . . ?
C132' H132'Aa 1.570(9) . . ?
C132' H132'Ac 2.140(12) . . ?
C132' H133'Aa 1.638(12) . . ?
C132' H133'Ab 2.144(11) . . ?
C132' H134'Aa 2.531(12) . . ?
C133' C134' 2.470(12) . . ?
C133' H132'a 2.669(9) . . ?
C133' H132'b 2.675(10) . . ?
C133' H134'a 2.633(8) . . ?
C133' H134'c 2.634(10) . . ?
C133' H133'Aa 2.035(10) . . ?
C133' H133'Ab 1.678(11) . . ?
C133' H133'Ac 2.675(10) . . ?
C133' H134'Aa 1.532(8) . . ?
C133' H134'Ab 2.015(10) . . ?
C134' C14' 2.864(9) . . ?
C134' H132'a 2.662(10) . . ?
C134' H133'a 2.660(9) . . ?
C134' H133'b 2.665(8) . . ?
C134' H132'Aa 2.173(9) . . ?
C134' H132'Ac 1.991(9) . . ?
C134' H134'Aa 1.603(9) . . ?
C134' H134'Ac 2.317(8) . . ?
C134' H14' 2.459(8) . . ?
C132'A C133'A 2.56(4) . . ?
C132'A C134'A 2.56(4) . . ?
C132'A H132'a 1.72(3) . . ?
C132'A H132'b 2.27(3) . . ?
C132'A H134'a 2.16(3) . . ?
C132'A H134'b 1.59(3) . . ?
C132'A H133'Ac 2.52(3) . . ?
C132'A H134'Aa 2.66(3) . . ?
C133'A C134'A 2.47(5) . . ?
C133'A H12' 2.47(3) . . ?
C133'A H132'a 1.54(3) . . ?
C133'A H132'c 2.24(3) . . ?
C133'A H133'a 1.93(4) . . ?
C133'A H133'b 2.66(4) . . ?
C133'A H133'c 1.60(3) . . ?
C133'A H132'Aa 2.66(3) . . ?
C133'A H132'Ab 2.49(3) . . ?
C133'A H134'Aa 2.42(4) . . ?
C133'A H134'Ac 2.42(4) . . ?
C134'A H133'a 1.61(3) . . ?
C134'A H133'c 2.28(3) . . ?
C134'A H134'a 1.51(3) . . ?
C134'A H134'b 2.19(3) . . ?
C134'A H133'Aa 2.62(3) . . ?
C14' C16' 2.405(7) . . ?
C14' H15' 2.076(5) . . ?
C15' O2' 2.447(6) . . ?
C15' C3' 2.877(7) . . ?
C15' H14' 2.040(5) . . ?
C16' C3' 2.429(6) . . ?
C16' H1'a 2.671(4) . . ?
C16' H15' 2.048(5) . . ?
C16' H3'b 2.621(4) . . ?
O2 N31 2.714(5) . . ?
O2 C32 2.424(6) . . ?
O2 H1a 2.590(3) . . ?
O2 H15 2.641(3) . . ?
O2 H3a 1.981(3) . . ?
O2 H3b 1.978(3) . . ?
C3 N31 2.401(6) . . ?
C3 C33 2.548(7) . . ?
C3 H15 2.513(4) . . ?
O2' N31 2.695(5) . . ?
O2' C32' 2.346(5) . . ?
O2' H1'a 2.534(3) . . ?
O2' H134'b 2.648(3) . '4 574' ?
O2' H15' 2.652(3) . . ?
O2' H3'a 2.003(3) . . ?
O2' H3'b 2.003(3) . . ?
C3' N31 2.413(6) . . ?
C3' C33' 2.543(7) . . ?
C3' H15' 2.563(5) . . ?
N31 C33 2.383(6) . . ?
N31 C34 2.755(7) . . ?
N31 C33' 2.389(6) . . ?
C32 C34 2.379(8) . . ?
C32 C33' 2.736(7) . . ?
C32 C32' 2.330(7) . . ?
C32 H3a 2.045(5) . . ?
C32 H3b 2.040(5) . . ?
C32 H33 2.048(4) . . ?
C33 C33' 2.389(7) . . ?
C33 C32' 2.741(6) . . ?
C33 H3b 2.634(5) . . ?
C33 H34 2.044(5) . . ?
C34 C32' 2.391(7) . . ?
C34 H33 2.061(6) . . ?
C34 H33' 2.056(6) . . ?
C33' H3'a 2.633(5) . . ?
C33' H34 2.049(5) . . ?
C32' H3'a 2.054(5) . . ?
C32' H3'b 2.051(5) . . ?
C32' H33' 2.062(5) . . ?
N1' H3'a 2.590(9) . '1 545' ?
O01 O02 2.127(12) . . ?
O01 O02' 2.159(7) . . ?
O01 O03 2.337(8) . . ?
O01 O03' 2.001(8) . . ?
O01 H0b 2.519(4) . . ?
O01 H3'a 2.589(4) . '1 545' ?
O02 O03' 2.182(13) . . ?
O02 H04 2.508(11) . '4 564' ?
O02 H34 2.470(11) . '3 776' ?
O02' O03 2.170(9) . . ?
O02' O03' 2.138(10) . . ?
O02' H04 2.592(6) . '4 564' ?
O02' H05 2.448(6) . '2 746' ?
O02' H05 2.655(6) . '4 564' ?
O02' H06 2.612(6) . '2 746' ?
O02' H33' 2.474(6) . '1 545' ?
O03 H06 2.469(7) . '2 746' ?
O03 H15 2.665(7) . '4 565' ?
O03 H3b 2.412(7) . '4 565' ?
O03' H06 2.386(8) . '2 746' ?
O03' H15 2.340(8) . '4 565' ?
O03' H3b 2.605(8) . '4 565' ?
O03' H33 2.300(8) . '4 565' ?
H0a H0b 1.55159(10) . . ?
H0a H03 2.3619(3) . . ?
H0a H1'b 2.29919(14) . . ?
H0b H1a 2.1832(3) . . ?
H03 H04 2.35345(18) . . ?
H04 H05 2.3711(2) . . ?
H05 H06 2.3398(3) . . ?
H1a H1b 1.55182(16) . . ?
H1b H12 2.29071(17) . . ?
H1b H1'b 2.35404(16) . . ?
H12 H132b 2.05617(19) . . ?
H12 H132Ac 2.2010(2) . . ?
H132a H132b 1.55101(11) . . ?
H132a H132c 1.55124(11) . . ?
H132a H132Ab 2.20784(17) . . ?
H132a H132Ac 1.38616(9) . . ?
H132a H133Aa 1.77599(14) . . ?
H132a H133Ab 2.02790(14) . . ?
H132a H1'b 2.2916(2) . '3 676' ?
H132b H132c 2.3507(2) . '3 676' ?
H132b H132c 1.55092(13) . . ?
H132b H134c 2.30290(15) . . ?
H132b H132Aa 1.68437(16) . . ?
H132b H132Ab 1.53778(11) . . ?
H132c H132Aa 2.32207(14) . . ?
H132c H132Ac 2.3973(3) . '3 676' ?
H132c H132Ac 1.48132(12) . . ?
H132c H133Aa 2.2541(3) . . ?
H132c H133Ab 1.24166(10) . . ?
H133a H133b 1.55147(10) . . ?
H133a H133c 1.55205(16) . . ?
H133a H133Aa 1.04982(9) . . ?
H133a H133Ab 2.3208(2) . . ?
H133a H133Ac 1.59811(10) . . ?
H133a H134Aa 1.62516(13) . . ?
H133a H134Ab 2.19771(17) . . ?
H133b H133c 1.55098(11) . . ?
H133b H133Aa 1.52928(16) . . ?
H133b H133Ab 1.53665(16) . . ?
H133c H133Aa 2.33735(18) . . ?
H133c H133Ac 1.61664(11) . . ?
H133c H134Aa 1.77663(13) . . ?
H133c H134Ac 2.3475(2) . . ?
H133c H14 2.0639(2) . . ?
H134a H134b 1.55178(15) . . ?
H134a H134c 1.55103(11) . . ?
H134a H132Aa 1.61047(11) . . ?
H134a H132Ab 1.53795(19) . . ?
H134a H134Aa 1.57249(12) . . ?
H134a H134Ac 1.71342(17) . . ?
H134b H134c 1.55082(17) . . ?
H134b H132Ab 2.2534(2) . . ?
H134b H134Aa 1.66532(10) . . ?
H134b H134Ab 1.80065(12) . . ?
H134c H132Aa 2.29839(16) . . ?
H134c H132Ac 2.33775(15) . . ?
H134c H134Ac 1.81974(19) . . ?
H132Aa H132Ab 1.55127(10) . . ?
H132Aa H132Ac 1.55087(15) . . ?
H132Aa H133Aa 2.22539(16) . . ?
H132Ab H132Ac 1.55088(11) . . ?
H133Aa H133Ab 1.55096(13) . . ?
H133Aa H133Ac 1.55191(16) . . ?
H133Ab H133Ac 1.55098(16) . . ?
H133Ab H133'b 2.16605(18) . '4 574' ?
H133Ab H134'Ab 2.37523(15) . '4 574' ?
H133Ab H134'Ac 2.35895(19) . '4 574' ?
H134Aa H134Ab 1.55195(16) . . ?
H134Aa H134Ac 1.55133(10) . . ?
H134Aa H133'c 2.19397(18) . '3 676' ?
H134Ab H134Ac 1.55110(11) . . ?
H134Ab H14 2.11909(15) . . ?
H14 H15 2.3296(2) . . ?
H15 H3b 2.04879(17) . . ?
H1'a H1'b 1.55119(10) . . ?
H1'b H12' 2.3676(3) . . ?
H12' H133'c 2.28292(17) . . ?
H12' H133'Ab 2.10122(19) . . ?
H132'a H132'b 1.55075(16) . . ?
H132'a H132'c 1.55185(15) . . ?
H132'a H132'Aa 1.32600(9) . . ?
H132'a H132'Ab 1.77841(18) . . ?
H132'a H133'Aa 1.24729(11) . . ?
H132'a H133'Ac 1.58556(15) . . ?
H132'a H134'Aa 2.37357(17) . . ?
H132'b H132'c 1.55153(11) . . ?
H132'b H132'Ab 1.73872(13) . . ?
H132'b H133'Aa 1.70593(14) . . ?
H132'b H133'Ab 1.70443(15) . . ?
H132'c H132'Aa 1.43501(12) . . ?
H132'c H132'Ac 1.56835(12) . . ?
H132'c H133'Ac 1.82230(13) . . ?
H133'a H133'b 1.55379(13) . . ?
H133'a H133'c 1.55384(16) . . ?
H133'a H133'Aa 1.72955(12) . . ?
H133'a H133'Aa 2.33753(17) . '3 677' ?
H133'a H133'Ab 2.00556(13) . . ?
H133'a H134'Aa 1.21812(8) . . ?
H133'a H134'Ab 2.37125(16) . . ?
H133'a H134'Ac 1.35970(10) . . ?
H133'b H133'c 1.55092(14) . . ?
H133'b H134'Aa 1.8809(2) . . ?
H133'b H134'Ab 1.80714(12) . . ?
H133'c H133'Aa 2.0944(2) . . ?
H133'c H133'Ab 1.03967(7) . . ?
H133'c H134'Ac 1.53429(12) . . ?
H134'a H134'b 1.55175(15) . . ?
H134'a H134'c 1.55087(13) . . ?
H134'a H132'Aa 2.07803(15) . . ?
H134'a H134'Aa 1.27831(10) . . ?
H134'a H134'Ab 1.64194(18) . . ?
H134'b H134'c 1.55130(11) . . ?
H134'b H132'Aa 2.07588(15) . . ?
H134'b H132'Ac 1.35177(10) . . ?
H134'b H134'Ab 1.97496(16) . . ?
H134'b H14' 2.1577(2) . . ?
H134'c H134'Aa 1.94920(13) . . ?
H134'c H134'Ac 2.21410(15) . . ?
H134'c H14' 2.27781(19) . . ?
H132'Aa H132'Ab 1.55113(11) . . ?
H132'Aa H132'Ac 1.55149(11) . . ?
H132'Ab H132'Ac 1.55096(13) . . ?
H132'Ab H133'Ac 2.01056(16) . . ?
H133'Aa H133'Ab 1.5508(2) . . ?
H133'Aa H133'Ac 1.55148(11) . . ?
H133'Aa H134'Aa 2.2163(2) . . ?
H133'Ab H133'Ac 1.55155(12) . . ?
H133'Ab H134'Ac 2.3623(2) . . ?
H134'Aa H134'Ab 1.55125(10) . . ?
H134'Aa H134'Ac 1.55084(19) . . ?
H134'Ab H134'Ac 1.55137(10) . . ?
H14' H15' 2.3665(2) . . ?
H15' H3'a 2.3441(3) . . ?
H15' H3'b 2.38028(17) . . ?
H3a H3b 1.55116(14) . . ?
H3'a H3'b 1.55114(9) . . ?
H33 H34 2.3712(2) . . ?
H34 H33' 2.3698(2) . . ?

loop_
_geom_hbond_atom_site_label_D
_geom_hbond_atom_site_label_H
_geom_hbond_atom_site_label_A
_geom_hbond_site_symmetry_D
_geom_hbond_site_symmetry_H
_geom_hbond_site_symmetry_A
_geom_hbond_distance_DH
_geom_hbond_distance_HA
_geom_hbond_distance_DA
_geom_hbond_angle_DHA
_geom_hbond_publ_flag
? ? ? ? ? ? ? ? ? ? ?

loop_
_geom_torsion_atom_site_label_1
_geom_torsion_atom_site_label_2
_geom_torsion_atom_site_label_3
_geom_torsion_atom_site_label_4
_geom_torsion_site_symmetry_1
_geom_torsion_site_symmetry_2
_geom_torsion_site_symmetry_3
_geom_torsion_site_symmetry_4
_geom_torsion
_geom_torsion_publ_flag
? ? ? ? ? ? ? ? ? ?
